data_4324712
loop_
_publ_author_name
'Fubin Han'
'Qiaoqiao Teng'
'Yong Zhang'
'Yaorong Wang'
'Qi Shen'

_publ_contact_author_email qshen@suda.edu.cn
_publ_contact_author_fax 86-512-65880305
_publ_contact_author_name 'Dr. Qi Shen'
_publ_contact_author_phone 86-512-65880306
_publ_section_title
;
 Influence of Schiff Base and Lanthanide Metals on the Synthesis,
 Stability, and Reactivity of Monoamido Lanthanide Complexes Bearing Two
 Schiff Bases
;
_journal_name_full 'Inorganic Chemistry'
_journal_page_first 2634
_journal_page_last 2643
_journal_paper_doi 10.1021/ic102529d
_journal_volume 50
_journal_year 2011
_chemical_formula_moiety 'C54 H72 Eu N5 O2 Si2, C6 H14, C4 H8 O'
_chemical_formula_sum 'C64 H94 Eu N5 O3 Si2'
_chemical_formula_weight 1189.58
_chemical_name_systematic
; 
 ? 
;
_space_group_IT_number 15
_symmetry_cell_setting monoclinic
_symmetry_Int_Tables_number 15
_symmetry_space_group_name_Hall '-C 2yc'
_symmetry_space_group_name_H-M 'C 1 2/c 1'
_atom_sites_solution_hydrogens geom
_atom_sites_solution_primary direct
_atom_sites_solution_secondary difmap
_audit_creation_method SHELXL-97
_cell_angle_alpha 90.00
_cell_angle_beta 120.696(3)
_cell_angle_gamma 90.00
_cell_formula_units_Z 4
_cell_length_a 18.600(2)
_cell_length_b 24.731(3)
_cell_length_c 16.632(2)
_cell_measurement_reflns_used 15119
_cell_measurement_temperature 223(2)
_cell_measurement_theta_max 27.5
_cell_measurement_theta_min 3.0
_cell_volume 6578.7(13)
_computing_cell_refinement CrystalClear
_computing_data_collection CrystalClear
_computing_data_reduction CrystalStructure
_computing_structure_refinement 'SHELXL-97 (Sheldrick, 1997)'
_computing_structure_solution 'SHELXS-97 (Sheldrick, 1990)'
_diffrn_ambient_temperature 223(2)
_diffrn_detector_area_resol_mean 14.63
_diffrn_measured_fraction_theta_full 0.995
_diffrn_measured_fraction_theta_max 0.995
_diffrn_measurement_device_type 'Rigaku Saturn'
_diffrn_measurement_method \w
_diffrn_radiation_monochromator graphite
_diffrn_radiation_source 'fine-focus sealed tube'
_diffrn_radiation_type MoK\a
_diffrn_radiation_wavelength 0.71075
_diffrn_reflns_av_R_equivalents 0.0694
_diffrn_reflns_av_sigmaI/netI 0.0863
_diffrn_reflns_limit_h_max 22
_diffrn_reflns_limit_h_min -20
_diffrn_reflns_limit_k_max 29
_diffrn_reflns_limit_k_min -29
_diffrn_reflns_limit_l_max 15
_diffrn_reflns_limit_l_min -20
_diffrn_reflns_number 16888
_diffrn_reflns_theta_full 25.50
_diffrn_reflns_theta_max 25.50
_diffrn_reflns_theta_min 3.03
_exptl_absorpt_coefficient_mu 1.034
_exptl_absorpt_correction_T_max 0.904
_exptl_absorpt_correction_T_min 0.651
_exptl_absorpt_correction_type multi-scan
_exptl_absorpt_process_details 'Jacobson, R. (1998) Private communication'
_exptl_crystal_colour yellow
_exptl_crystal_density_diffrn 1.201
_exptl_crystal_description block
_exptl_crystal_F_000 2512
_exptl_crystal_size_max 0.40
_exptl_crystal_size_mid 0.15
_exptl_crystal_size_min 0.10
_refine_diff_density_max 0.990
_refine_diff_density_min -0.849
_refine_diff_density_rms 0.100
_refine_ls_extinction_method none
_refine_ls_goodness_of_fit_ref 1.116
_refine_ls_hydrogen_treatment constr
_refine_ls_matrix_type full
_refine_ls_number_parameters 333
_refine_ls_number_reflns 6095
_refine_ls_number_restraints 10
_refine_ls_restrained_S_all 1.124
_refine_ls_R_factor_all 0.0850
_refine_ls_R_factor_gt 0.0666
_refine_ls_shift/su_max 0.000
_refine_ls_shift/su_mean 0.000
_refine_ls_structure_factor_coef Fsqd
_refine_ls_weighting_details 'calc w=1/[\s^2^(Fo^2^)+(0.0739P)^2^+0.0000P] where P=(Fo^2^+2Fc^2^)/3'
_refine_ls_weighting_scheme calc
_refine_ls_wR_factor_gt 0.1497
_refine_ls_wR_factor_ref 0.1600
_reflns_number_gt 5016
_reflns_number_total 6095
_reflns_threshold_expression >2sigma(I)
_cod_data_source_file ic102529d_si_001_01.cif
_cod_data_source_block complexl
_cod_original_cell_volume 6578.6(13)
_cod_original_sg_symbol_H-M 'C 2/c'
_cod_database_code 4324712

loop_
_symmetry_equiv_pos_as_xyz
'x, y, z'
'-x, y, -z+1/2'
'x+1/2, y+1/2, z'
'-x+1/2, y+1/2, -z+1/2'
'-x, -y, -z'
'x, -y, z-1/2'
'-x+1/2, -y+1/2, -z'
'x+1/2, -y+1/2, z-1/2'

loop_
_atom_site_label
_atom_site_type_symbol
_atom_site_fract_x
_atom_site_fract_y
_atom_site_fract_z
_atom_site_U_iso_or_equiv
_atom_site_adp_type
_atom_site_occupancy
_atom_site_symmetry_multiplicity
_atom_site_calc_flag
_atom_site_refinement_flags
_atom_site_disorder_assembly
_atom_site_disorder_group
Eu1 Eu 0.0000 0.413019(16) 0.7500 0.03667(17) Uani 1 2 d S . .
Si1 Si -0.07029(12) 0.28340(8) 0.65001(14) 0.0581(5) Uani 1 1 d . . .
O1 O 0.1324(2) 0.43888(16) 0.8493(3) 0.0427(9) Uani 1 1 d . . .
N1 N 0.0001(3) 0.49424(19) 0.8433(3) 0.0380(11) Uani 1 1 d . . .
N2 N -0.0735(3) 0.4020(2) 0.8489(3) 0.0440(12) Uani 1 1 d . . .
N3 N 0.0000 0.3170(3) 0.7500 0.0458(17) Uani 1 2 d S . .
C1 C 0.1727(3) 0.4849(2) 0.8723(4) 0.0398(13) Uani 1 1 d . . .
C2 C 0.2607(3) 0.4887(3) 0.9059(4) 0.0461(15) Uani 1 1 d . . .
C3 C 0.2953(4) 0.5389(3) 0.9164(5) 0.0556(18) Uani 1 1 d . . .
H3 H 0.3519 0.5407 0.9337 0.067 Uiso 1 1 calc R . .
C4 C 0.2522(4) 0.5882(3) 0.9032(5) 0.0541(17) Uani 1 1 d . A .
C5 C 0.1725(4) 0.5845(3) 0.8853(4) 0.0498(16) Uani 1 1 d . . .
H5 H 0.1436 0.6162 0.8826 0.060 Uiso 1 1 calc R . .
C6 C 0.1316(3) 0.5337(2) 0.8705(4) 0.0412(14) Uani 1 1 d . . .
C7 C 0.0528(3) 0.5334(2) 0.8670(4) 0.0412(14) Uani 1 1 d . . .
H7 H 0.0379 0.5658 0.8842 0.049 Uiso 1 1 calc R . .
C8 C -0.0675(3) 0.4990(2) 0.8593(4) 0.0397(13) Uani 1 1 d . . .
C9 C -0.1010(4) 0.5462(3) 0.8686(5) 0.0542(17) Uani 1 1 d . . .
H9 H -0.0804 0.5794 0.8612 0.065 Uiso 1 1 calc R . .
C10 C -0.1663(4) 0.5460(3) 0.8893(5) 0.0575(18) Uani 1 1 d . . .
H10 H -0.1892 0.5789 0.8941 0.069 Uiso 1 1 calc R . .
C11 C -0.1956(4) 0.4990(3) 0.9021(4) 0.0567(18) Uani 1 1 d . . .
H11 H -0.2366 0.4996 0.9193 0.068 Uiso 1 1 calc R . .
C12 C -0.1664(4) 0.4496(3) 0.8903(4) 0.0499(16) Uani 1 1 d . . .
C13 C -0.1947(5) 0.3998(3) 0.9008(5) 0.066(2) Uani 1 1 d . . .
H13 H -0.2351 0.3983 0.9188 0.079 Uiso 1 1 calc R . .
C14 C -0.1652(5) 0.3531(3) 0.8856(5) 0.069(2) Uani 1 1 d . . .
H14 H -0.1845 0.3194 0.8932 0.082 Uiso 1 1 calc R . .
C15 C -0.1049(4) 0.3561(3) 0.8582(5) 0.0559(17) Uani 1 1 d . . .
H15 H -0.0861 0.3236 0.8458 0.067 Uiso 1 1 calc R . .
C16 C -0.1016(3) 0.4493(3) 0.8668(4) 0.0426(14) Uani 1 1 d . . .
C17 C 0.3148(4) 0.4365(3) 0.9321(5) 0.0531(16) Uani 1 1 d . . .
C18 C 0.4082(4) 0.4500(4) 0.9750(6) 0.077(2) Uani 1 1 d . . .
H18A H 0.4409 0.4170 0.9969 0.116 Uiso 1 1 calc R . .
H18B H 0.4256 0.4746 1.0271 0.116 Uiso 1 1 calc R . .
H18C H 0.4169 0.4669 0.9280 0.116 Uiso 1 1 calc R . .
C19 C 0.3065(4) 0.4066(3) 1.0066(5) 0.067(2) Uani 1 1 d . . .
H19A H 0.2482 0.3979 0.9828 0.101 Uiso 1 1 calc R . .
H19B H 0.3271 0.4292 1.0616 0.101 Uiso 1 1 calc R . .
H19C H 0.3389 0.3735 1.0229 0.101 Uiso 1 1 calc R . .
C20 C 0.2892(4) 0.4020(3) 0.8475(5) 0.074(2) Uani 1 1 d . . .
H20A H 0.3286 0.3725 0.8638 0.112 Uiso 1 1 calc R . .
H20B H 0.2888 0.4238 0.7987 0.112 Uiso 1 1 calc R . .
H20C H 0.2337 0.3875 0.8252 0.112 Uiso 1 1 calc R . .
C21 C 0.2952(5) 0.6432(3) 0.9113(6) 0.075(2) Uani 1 1 d . . .
C22 C 0.3164(17) 0.6446(11) 0.8367(19) 0.140(9) Uiso 0.50 1 d P A 1
H22A H 0.2654 0.6450 0.7760 0.210 Uiso 0.50 1 calc PR A 1
H22B H 0.3491 0.6128 0.8416 0.210 Uiso 0.50 1 calc PR A 1
H22C H 0.3487 0.6769 0.8436 0.210 Uiso 0.50 1 calc PR A 1
C22' C 0.2642(13) 0.6655(8) 0.8110(14) 0.093(6) Uiso 0.50 1 d P A 2
H22D H 0.2049 0.6735 0.7805 0.139 Uiso 0.50 1 calc PR A 2
H22E H 0.2737 0.6387 0.7750 0.139 Uiso 0.50 1 calc PR A 2
H22F H 0.2946 0.6983 0.8153 0.139 Uiso 0.50 1 calc PR A 2
C23 C 0.3891(10) 0.6391(7) 0.9646(13) 0.076(5) Uiso 0.50 1 d P A 1
H23A H 0.4131 0.6751 0.9746 0.114 Uiso 0.50 1 calc PR A 1
H23B H 0.4070 0.6178 0.9289 0.114 Uiso 0.50 1 calc PR A 1
H23C H 0.4078 0.6219 1.0244 0.114 Uiso 0.50 1 calc PR A 1
C23' C 0.3794(15) 0.6447(10) 1.0112(18) 0.121(8) Uiso 0.50 1 d P A 2
H23D H 0.4058 0.6798 1.0204 0.181 Uiso 0.50 1 calc PR A 2
H23E H 0.4172 0.6168 1.0139 0.181 Uiso 0.50 1 calc PR A 2
H23F H 0.3663 0.6385 1.0599 0.181 Uiso 0.50 1 calc PR A 2
C24 C 0.2708(11) 0.6841(7) 0.9588(13) 0.074(5) Uiso 0.50 1 d P A 1
H24A H 0.2984 0.7181 0.9630 0.110 Uiso 0.50 1 calc PR A 1
H24B H 0.2873 0.6715 1.0211 0.110 Uiso 0.50 1 calc PR A 1
H24C H 0.2107 0.6892 0.9231 0.110 Uiso 0.50 1 calc PR A 1
C24' C 0.2365(15) 0.6925(9) 0.9054(18) 0.114(8) Uiso 0.50 1 d P A 2
H24D H 0.2297 0.6917 0.9594 0.171 Uiso 0.50 1 calc PR A 2
H24E H 0.1822 0.6892 0.8488 0.171 Uiso 0.50 1 calc PR A 2
H24F H 0.2621 0.7265 0.9043 0.171 Uiso 0.50 1 calc PR A 2
C25 C -0.1085(5) 0.3278(3) 0.5452(5) 0.067(2) Uani 1 1 d . . .
H25A H -0.1235 0.3629 0.5583 0.101 Uiso 1 1 calc R . .
H25B H -0.1572 0.3114 0.4925 0.101 Uiso 1 1 calc R . .
H25C H -0.0648 0.3321 0.5303 0.101 Uiso 1 1 calc R . .
C26 C -0.1651(5) 0.2601(4) 0.6517(6) 0.091(3) Uani 1 1 d . . .
H26A H -0.1481 0.2397 0.7085 0.136 Uiso 1 1 calc R . .
H26B H -0.1988 0.2374 0.5978 0.136 Uiso 1 1 calc R . .
H26C H -0.1976 0.2913 0.6499 0.136 Uiso 1 1 calc R . .
C27 C -0.0249(6) 0.2222(3) 0.6239(7) 0.087(3) Uani 1 1 d . . .
H27A H 0.0239 0.2329 0.6210 0.131 Uiso 1 1 calc R . .
H27B H -0.0664 0.2068 0.5644 0.131 Uiso 1 1 calc R . .
H27C H -0.0089 0.1955 0.6730 0.131 Uiso 1 1 calc R . .
O2 O 0.0179(15) 0.7163(10) 0.6392(17) 0.198(6) Uiso 0.50 1 d PD . .
C28 C 0.074(2) 0.7572(14) 0.645(2) 0.198(6) Uiso 0.50 1 d PD . .
C29 C 0.061(2) 0.7734(14) 0.725(2) 0.198(6) Uiso 0.50 1 d PD . .
C30 C 0.0000 0.7488(12) 0.7500 0.198(6) Uiso 1 2 d SD . .
C31 C 0.008(3) 0.6958(12) 0.712(2) 0.198(6) Uiso 0.50 1 d PD . .
C32 C 0.5331(14) 0.5362(10) 0.7478(18) 0.109(3) Uiso 0.50 1 d PD . .
C33 C 0.4680(14) 0.5705(10) 0.7541(18) 0.109(3) Uiso 0.50 1 d PD . .
C34 C 0.4274(14) 0.5162(9) 0.7558(17) 0.109(3) Uiso 0.50 1 d PD . .
C35 C 0.4683(14) 0.4624(9) 0.7557(19) 0.109(3) Uiso 0.50 1 d PD . .
C36 C 0.5389(13) 0.4287(9) 0.7567(18) 0.109(3) Uiso 0.50 1 d PD . .
C37 C 0.5675(15) 0.4831(9) 0.7448(18) 0.109(3) Uiso 0.50 1 d PD . .

loop_
_atom_site_aniso_label
_atom_site_aniso_U_11
_atom_site_aniso_U_22
_atom_site_aniso_U_33
_atom_site_aniso_U_23
_atom_site_aniso_U_13
_atom_site_aniso_U_12
Eu1 0.0340(2) 0.0377(3) 0.0395(3) 0.000 0.01972(19) 0.000
Si1 0.0595(11) 0.0473(11) 0.0656(12) -0.0114(9) 0.0304(10) -0.0111(9)
O1 0.035(2) 0.044(2) 0.046(2) -0.0018(19) 0.0186(18) 0.0009(19)
N1 0.034(2) 0.043(3) 0.038(3) -0.002(2) 0.019(2) 0.000(2)
N2 0.045(3) 0.049(3) 0.041(3) 0.002(2) 0.024(2) 0.004(2)
N3 0.047(4) 0.036(4) 0.053(4) 0.000 0.025(4) 0.000
C1 0.035(3) 0.051(4) 0.031(3) 0.005(3) 0.015(2) -0.002(3)
C2 0.034(3) 0.067(4) 0.040(3) -0.007(3) 0.021(3) -0.003(3)
C3 0.038(3) 0.075(5) 0.051(4) -0.005(3) 0.021(3) -0.017(4)
C4 0.052(4) 0.057(4) 0.054(4) 0.001(3) 0.028(3) -0.013(3)
C5 0.048(4) 0.051(4) 0.052(4) 0.002(3) 0.028(3) -0.006(3)
C6 0.035(3) 0.049(4) 0.041(3) 0.002(3) 0.020(3) 0.005(3)
C7 0.034(3) 0.044(3) 0.043(3) -0.006(3) 0.018(3) 0.000(3)
C8 0.031(3) 0.053(4) 0.036(3) -0.002(3) 0.017(2) 0.001(3)
C9 0.048(4) 0.057(4) 0.067(4) -0.007(3) 0.036(3) 0.003(3)
C10 0.049(4) 0.069(5) 0.056(4) -0.009(4) 0.028(3) 0.009(4)
C11 0.040(3) 0.085(5) 0.048(4) 0.000(4) 0.024(3) 0.007(4)
C12 0.036(3) 0.076(5) 0.041(3) 0.009(3) 0.022(3) 0.007(3)
C13 0.062(4) 0.088(6) 0.066(5) 0.017(4) 0.045(4) -0.003(4)
C14 0.073(5) 0.074(5) 0.073(5) 0.016(4) 0.047(4) -0.012(4)
C15 0.058(4) 0.053(4) 0.065(4) 0.010(3) 0.037(4) -0.005(3)
C16 0.035(3) 0.059(4) 0.036(3) -0.003(3) 0.020(3) -0.002(3)
C17 0.028(3) 0.075(5) 0.054(4) -0.003(4) 0.019(3) 0.005(3)
C18 0.033(4) 0.108(7) 0.079(5) -0.005(5) 0.020(4) 0.009(4)
C19 0.048(4) 0.077(5) 0.068(5) 0.016(4) 0.024(4) 0.016(4)
C20 0.047(4) 0.099(6) 0.070(5) -0.023(4) 0.024(4) 0.016(4)
C21 0.063(5) 0.082(6) 0.087(6) 0.003(5) 0.043(5) -0.022(4)
C25 0.062(4) 0.063(5) 0.066(5) -0.014(4) 0.024(4) -0.010(4)
C26 0.080(6) 0.099(6) 0.080(6) -0.019(5) 0.031(5) -0.041(5)
C27 0.108(7) 0.051(5) 0.107(7) -0.026(4) 0.058(6) -0.010(5)

loop_
_atom_type_symbol
_atom_type_description
_atom_type_scat_dispersion_real
_atom_type_scat_dispersion_imag
_atom_type_scat_source
C C 0.0033 0.0016 'International Tables Vol C Tables 4.2.6.8 and 6.1.1.4'
H H 0.0000 0.0000 'International Tables Vol C Tables 4.2.6.8 and 6.1.1.4'
N N 0.0061 0.0033 'International Tables Vol C Tables 4.2.6.8 and 6.1.1.4'
O O 0.0106 0.0060 'International Tables Vol C Tables 4.2.6.8 and 6.1.1.4'
Eu Eu -0.1578 3.6682 'International Tables Vol C Tables 4.2.6.8 and 6.1.1.4'
Si Si 0.0817 0.0704 'International Tables Vol C Tables 4.2.6.8 and 6.1.1.4'

loop_
_geom_angle_atom_site_label_1
_geom_angle_atom_site_label_2
_geom_angle_atom_site_label_3
_geom_angle
_geom_angle_site_symmetry_1
_geom_angle_site_symmetry_3
O1 Eu1 O1 146.9(2) . 2_556
O1 Eu1 N3 106.54(10) . .
O1 Eu1 N3 106.54(10) 2_556 .
O1 Eu1 N1 70.55(14) . .
O1 Eu1 N1 83.24(14) 2_556 .
N3 Eu1 N1 142.34(10) . .
O1 Eu1 N1 83.24(14) . 2_556
O1 Eu1 N1 70.55(14) 2_556 2_556
N3 Eu1 N1 142.34(10) . 2_556
N1 Eu1 N1 75.3(2) . 2_556
O1 Eu1 N2 76.38(15) . 2_556
O1 Eu1 N2 107.13(15) 2_556 2_556
N3 Eu1 N2 84.05(11) . 2_556
N1 Eu1 N2 128.68(15) . 2_556
N1 Eu1 N2 62.57(15) 2_556 2_556
O1 Eu1 N2 107.13(15) . .
O1 Eu1 N2 76.38(15) 2_556 .
N3 Eu1 N2 84.05(11) . .
N1 Eu1 N2 62.57(15) . .
N1 Eu1 N2 128.68(15) 2_556 .
N2 Eu1 N2 168.1(2) 2_556 .
O1 Eu1 Si1 127.33(10) . .
O1 Eu1 Si1 84.79(11) 2_556 .
N3 Eu1 Si1 25.10(3) . .
N1 Eu1 Si1 152.74(11) . .
N1 Eu1 Si1 123.01(11) 2_556 .
N2 Eu1 Si1 78.34(11) 2_556 .
N2 Eu1 Si1 90.82(11) . .
O1 Eu1 Si1 84.79(11) . 2_556
O1 Eu1 Si1 127.33(10) 2_556 2_556
N3 Eu1 Si1 25.10(3) . 2_556
N1 Eu1 Si1 123.01(11) . 2_556
N1 Eu1 Si1 152.74(11) 2_556 2_556
N2 Eu1 Si1 90.82(11) 2_556 2_556
N2 Eu1 Si1 78.34(11) . 2_556
Si1 Eu1 Si1 50.20(7) . 2_556
N3 Si1 C25 111.1(3) . .
N3 Si1 C26 113.1(3) . .
C25 Si1 C26 106.4(4) . .
N3 Si1 C27 113.7(3) . .
C25 Si1 C27 105.0(4) . .
C26 Si1 C27 107.0(4) . .
N3 Si1 Eu1 36.0(2) . .
C25 Si1 Eu1 77.3(2) . .
C26 Si1 Eu1 113.4(3) . .
C27 Si1 Eu1 137.1(3) . .
C1 O1 Eu1 135.4(3) . .
C7 N1 C8 119.2(5) . .
C7 N1 Eu1 123.1(4) . .
C8 N1 Eu1 117.2(3) . .
C15 N2 C16 117.8(5) . .
C15 N2 Eu1 124.3(4) . .
C16 N2 Eu1 115.0(4) . .
Si1 N3 Si1 122.1(4) 2_556 .
Si1 N3 Eu1 118.9(2) 2_556 .
Si1 N3 Eu1 118.9(2) . .
O1 C1 C6 120.8(5) . .
O1 C1 C2 122.6(5) . .
C6 C1 C2 116.5(5) . .
C3 C2 C1 118.6(6) . .
C3 C2 C17 121.5(5) . .
C1 C2 C17 119.9(5) . .
C2 C3 C4 124.7(6) . .
C2 C3 H3 117.6 . .
C4 C3 H3 117.6 . .
C5 C4 C3 116.3(6) . .
C5 C4 C21 122.4(6) . .
C3 C4 C21 121.2(6) . .
C4 C5 C6 121.7(6) . .
C4 C5 H5 119.2 . .
C6 C5 H5 119.2 . .
C1 C6 C5 120.8(5) . .
C1 C6 C7 121.5(5) . .
C5 C6 C7 117.1(5) . .
N1 C7 C6 128.1(5) . .
N1 C7 H7 116.0 . .
C6 C7 H7 116.0 . .
C9 C8 N1 126.3(6) . .
C9 C8 C16 118.6(5) . .
N1 C8 C16 115.1(5) . .
C8 C9 C10 121.3(7) . .
C8 C9 H9 119.4 . .
C10 C9 H9 119.4 . .
C11 C10 C9 120.5(7) . .
C11 C10 H10 119.8 . .
C9 C10 H10 119.8 . .
C10 C11 C12 121.2(6) . .
C10 C11 H11 119.4 . .
C12 C11 H11 119.4 . .
C13 C12 C11 124.2(6) . .
C13 C12 C16 117.0(6) . .
C11 C12 C16 118.8(6) . .
C14 C13 C12 121.1(7) . .
C14 C13 H13 119.5 . .
C12 C13 H13 119.5 . .
C13 C14 C15 118.7(7) . .
C13 C14 H14 120.7 . .
C15 C14 H14 120.7 . .
N2 C15 C14 123.7(7) . .
N2 C15 H15 118.2 . .
C14 C15 H15 118.2 . .
N2 C16 C8 118.9(5) . .
N2 C16 C12 121.6(6) . .
C8 C16 C12 119.5(6) . .
C20 C17 C19 112.0(7) . .
C20 C17 C18 107.5(6) . .
C19 C17 C18 106.7(6) . .
C20 C17 C2 111.0(5) . .
C19 C17 C2 108.2(5) . .
C18 C17 C2 111.4(6) . .
C17 C18 H18A 109.5 . .
C17 C18 H18B 109.5 . .
H18A C18 H18B 109.5 . .
C17 C18 H18C 109.5 . .
H18A C18 H18C 109.5 . .
H18B C18 H18C 109.5 . .
C17 C19 H19A 109.5 . .
C17 C19 H19B 109.5 . .
H19A C19 H19B 109.5 . .
C17 C19 H19C 109.5 . .
H19A C19 H19C 109.5 . .
H19B C19 H19C 109.5 . .
C17 C20 H20A 109.5 . .
C17 C20 H20B 109.5 . .
H20A C20 H20B 109.5 . .
C17 C20 H20C 109.5 . .
H20A C20 H20C 109.5 . .
H20B C20 H20C 109.5 . .
C22 C21 C24 135.4(15) . .
C22 C21 C23 76.7(13) . .
C24 C21 C23 108.0(11) . .
C22 C21 C4 107.1(12) . .
C24 C21 C4 111.0(9) . .
C23 C21 C4 112.7(9) . .
C22 C21 C22' 37.7(11) . .
C24 C21 C22' 106.2(12) . .
C23 C21 C22' 109.7(12) . .
C4 C21 C22' 109.0(9) . .
C22 C21 C23' 109.3(15) . .
C24 C21 C23' 80.5(12) . .
C23 C21 C23' 33.2(10) . .
C4 C21 C23' 107.4(10) . .
C22' C21 C23' 137.2(13) . .
C22 C21 C24' 113.2(15) . .
C24 C21 C24' 30.1(10) . .
C23 C21 C24' 129.4(12) . .
C4 C21 C24' 110.9(10) . .
C22' C21 C24' 78.3(12) . .
C23' C21 C24' 108.7(14) . .
C21 C22 H22A 109.5 . .
C21 C22 H22B 109.5 . .
C21 C22 H22C 109.5 . .
C21 C22' H22D 109.5 . .
C21 C22' H22E 109.5 . .
H22D C22' H22E 109.5 . .
C21 C22' H22F 109.5 . .
H22D C22' H22F 109.5 . .
H22E C22' H22F 109.5 . .
C21 C23 H23A 109.5 . .
C21 C23 H23B 109.5 . .
C21 C23 H23C 109.5 . .
C21 C23' H23D 109.5 . .
C21 C23' H23E 109.5 . .
H23D C23' H23E 109.5 . .
C21 C23' H23F 109.5 . .
H23D C23' H23F 109.5 . .
H23E C23' H23F 109.5 . .
C21 C24 H24A 109.5 . .
C21 C24 H24B 109.5 . .
C21 C24 H24C 109.5 . .
C21 C24' H24D 109.5 . .
C21 C24' H24E 109.5 . .
H24D C24' H24E 109.5 . .
C21 C24' H24F 109.5 . .
H24D C24' H24F 109.5 . .
H24E C24' H24F 109.5 . .
Si1 C25 H25A 109.5 . .
Si1 C25 H25B 109.5 . .
H25A C25 H25B 109.5 . .
Si1 C25 H25C 109.5 . .
H25A C25 H25C 109.5 . .
H25B C25 H25C 109.5 . .
Si1 C26 H26A 109.5 . .
Si1 C26 H26B 109.5 . .
H26A C26 H26B 109.5 . .
Si1 C26 H26C 109.5 . .
H26A C26 H26C 109.5 . .
H26B C26 H26C 109.5 . .
Si1 C27 H27A 109.5 . .
Si1 C27 H27B 109.5 . .
H27A C27 H27B 109.5 . .
Si1 C27 H27C 109.5 . .
H27A C27 H27C 109.5 . .
H27B C27 H27C 109.5 . .
C31 O2 C28 128(3) . .
O2 C28 C29 79(2) . .
C28 C29 C30 127(2) . .
C31 C30 C31 58(2) 2_556 .
C31 C30 C29 135(2) 2_556 .
C31 C30 C29 89.2(19) . .
C31 C30 C29 89.2(19) 2_556 2_556
C31 C30 C29 135(2) . 2_556
C29 C30 C29 133(4) . 2_556
O2 C31 C31 158.8(17) . 2_556
O2 C31 C30 97.7(18) . .
C31 C31 C30 61.2(12) 2_556 .
C33 C32 C34 123(3) 2_656 2_656
C33 C32 C32 90(2) 2_656 2_656
C34 C32 C32 147(2) 2_656 2_656
C33 C32 C33 56(2) 2_656 .
C34 C32 C33 179(3) 2_656 .
C32 C32 C33 33.8(10) 2_656 .
C33 C32 C35 177(4) 2_656 2_656
C34 C32 C35 56.9(18) 2_656 2_656
C32 C32 C35 90.2(9) 2_656 2_656
C33 C32 C35 124.0(16) . 2_656
C32 C33 C33 90(2) 2_656 2_656
C32 C33 C32 56(3) 2_656 .
C33 C33 C32 33.8(10) 2_656 .
C32 C33 C34 29.6(19) 2_656 .
C33 C33 C34 119.7(12) 2_656 .
C32 C33 C34 85.9(15) . .
C37 C34 C32 116(4) 2_656 2_656
C37 C34 C35 23(2) 2_656 .
C32 C34 C35 93(2) 2_656 .
C37 C34 C33 143(3) 2_656 .
C32 C34 C33 27.4(17) 2_656 .
C35 C34 C33 120(2) . .
C37 C35 C36 125(4) 2_656 2_656
C37 C35 C35 142(3) 2_656 2_656
C36 C35 C35 90(2) 2_656 2_656
C37 C35 C34 23(2) 2_656 .
C36 C35 C34 146(3) 2_656 .
C35 C35 C34 119.5(12) 2_656 .
C37 C35 C36 175(3) 2_656 .
C36 C35 C36 60(2) 2_656 .
C35 C35 C36 33.4(10) 2_656 .
C34 C35 C36 152.3(18) . .
C37 C35 C32 52(2) 2_656 2_656
C36 C35 C32 166(4) 2_656 2_656
C35 C35 C32 89.7(10) 2_656 2_656
C34 C35 C32 29.9(10) . 2_656
C36 C35 C32 122.4(16) . 2_656
C35 C36 C36 86(2) 2_656 2_656
C35 C36 C37 27(2) 2_656 .
C36 C36 C37 113.7(13) 2_656 .
C35 C36 C35 56(3) 2_656 .
C36 C36 C35 33.3(10) 2_656 .
C37 C36 C35 82.6(15) . .
C34 C37 C35 135(4) 2_656 2_656
C34 C37 C36 161(3) 2_656 .
C35 C37 C36 28(2) 2_656 .

loop_
_geom_bond_atom_site_label_1
_geom_bond_atom_site_label_2
_geom_bond_distance
_geom_bond_site_symmetry_2
Eu1 O1 2.247(4) .
Eu1 O1 2.247(4) 2_556
Eu1 N3 2.375(7) .
Eu1 N1 2.537(5) .
Eu1 N1 2.537(5) 2_556
Eu1 N2 2.635(5) 2_556
Eu1 N2 2.635(5) .
Eu1 Si1 3.5400(19) .
Eu1 Si1 3.5400(19) 2_556
Si1 N3 1.716(4) .
Si1 C25 1.866(8) .
Si1 C26 1.869(8) .
Si1 C27 1.888(8) .
O1 C1 1.308(7) .
N1 C7 1.289(7) .
N1 C8 1.417(7) .
N2 C15 1.322(8) .
N2 C16 1.375(8) .
N3 Si1 1.716(4) 2_556
C1 C6 1.420(8) .
C1 C2 1.437(8) .
C2 C3 1.367(9) .
C2 C17 1.557(9) .
C3 C4 1.414(9) .
C3 H3 0.9400 .
C4 C5 1.359(9) .
C4 C21 1.548(9) .
C5 C6 1.422(8) .
C5 H5 0.9400 .
C6 C7 1.438(8) .
C7 H7 0.9400 .
C8 C9 1.368(8) .
C8 C16 1.419(8) .
C9 C10 1.422(9) .
C9 H9 0.9400 .
C10 C11 1.344(10) .
C10 H10 0.9400 .
C11 C12 1.392(9) .
C11 H11 0.9400 .
C12 C13 1.386(10) .
C12 C16 1.444(8) .
C13 C14 1.357(10) .
C13 H13 0.9400 .
C14 C15 1.412(9) .
C14 H14 0.9400 .
C15 H15 0.9400 .
C17 C20 1.500(10) .
C17 C19 1.516(10) .
C17 C18 1.541(8) .
C18 H18A 0.9700 .
C18 H18B 0.9700 .
C18 H18C 0.9700 .
C19 H19A 0.9700 .
C19 H19B 0.9700 .
C19 H19C 0.9700 .
C20 H20A 0.9700 .
C20 H20B 0.9700 .
C20 H20C 0.9700 .
C21 C22 1.48(3) .
C21 C24 1.490(19) .
C21 C23 1.506(18) .
C21 C22' 1.56(2) .
C21 C23' 1.60(2) .
C21 C24' 1.61(2) .
C22 H22A 0.9700 .
C22 H22B 0.9700 .
C22 H22C 0.9700 .
C22' H22D 0.9700 .
C22' H22E 0.9700 .
C22' H22F 0.9700 .
C23 H23A 0.9700 .
C23 H23B 0.9700 .
C23 H23C 0.9700 .
C23' H23D 0.9700 .
C23' H23E 0.9700 .
C23' H23F 0.9700 .
C24 H24A 0.9700 .
C24 H24B 0.9700 .
C24 H24C 0.9700 .
C24' H24D 0.9700 .
C24' H24E 0.9700 .
C24' H24F 0.9700 .
C25 H25A 0.9700 .
C25 H25B 0.9700 .
C25 H25C 0.9700 .
C26 H26A 0.9700 .
C26 H26B 0.9700 .
C26 H26C 0.9700 .
C27 H27A 0.9700 .
C27 H27B 0.9700 .
C27 H27C 0.9700 .
O2 C31 1.408(18) .
O2 C28 1.423(18) .
C28 C29 1.513(19) .
C29 C30 1.526(18) .
C30 C31 1.495(18) 2_556
C30 C31 1.495(18) .
C30 C29 1.526(18) 2_556
C31 C31 1.44(6) 2_556
C32 C33 0.85(2) 2_656
C32 C34 0.91(3) 2_656
C32 C32 1.27(4) 2_656
C32 C33 1.527(16) .
C32 C35 1.82(3) 2_656
C33 C32 0.85(2) 2_656
C33 C33 1.27(4) 2_656
C33 C34 1.548(17) .
C34 C37 0.82(2) 2_656
C34 C32 0.91(3) 2_656
C34 C35 1.531(17) .
C35 C37 0.84(2) 2_656
C35 C36 0.85(2) 2_656
C35 C35 1.29(4) 2_656
C35 C36 1.549(15) .
C35 C32 1.82(3) 2_656
C36 C35 0.85(2) 2_656
C36 C36 1.35(4) 2_656
C36 C37 1.496(17) .
C37 C34 0.82(2) 2_656
C37 C35 0.84(2) 2_656

loop_
_geom_torsion_atom_site_label_1
_geom_torsion_atom_site_label_2
_geom_torsion_atom_site_label_3
_geom_torsion_atom_site_label_4
_geom_torsion
_geom_torsion_site_symmetry_1
_geom_torsion_site_symmetry_4
O1 Eu1 Si1 N3 38.38(16) . .
O1 Eu1 Si1 N3 -150.28(12) 2_556 .
N1 Eu1 Si1 N3 -86.1(2) . .
N1 Eu1 Si1 N3 146.97(13) 2_556 .
N2 Eu1 Si1 N3 101.01(13) 2_556 .
N2 Eu1 Si1 N3 -74.03(13) . .
Si1 Eu1 Si1 N3 0.000(1) 2_556 .
O1 Eu1 Si1 C25 -121.5(3) . .
O1 Eu1 Si1 C25 49.9(3) 2_556 .
N3 Eu1 Si1 C25 -159.8(3) . .
N1 Eu1 Si1 C25 114.1(3) . .
N1 Eu1 Si1 C25 -12.9(3) 2_556 .
N2 Eu1 Si1 C25 -58.8(3) 2_556 .
N2 Eu1 Si1 C25 126.1(3) . .
Si1 Eu1 Si1 C25 -159.8(3) 2_556 .
O1 Eu1 Si1 C26 136.0(3) . .
O1 Eu1 Si1 C26 -52.7(3) 2_556 .
N3 Eu1 Si1 C26 97.6(3) . .
N1 Eu1 Si1 C26 11.5(4) . .
N1 Eu1 Si1 C26 -115.5(3) 2_556 .
N2 Eu1 Si1 C26 -161.4(3) 2_556 .
N2 Eu1 Si1 C26 23.5(3) . .
Si1 Eu1 Si1 C26 97.6(3) 2_556 .
O1 Eu1 Si1 C27 -23.0(5) . .
O1 Eu1 Si1 C27 148.3(5) 2_556 .
N3 Eu1 Si1 C27 -61.4(4) . .
N1 Eu1 Si1 C27 -147.5(5) . .
N1 Eu1 Si1 C27 85.6(5) 2_556 .
N2 Eu1 Si1 C27 39.6(5) 2_556 .
N2 Eu1 Si1 C27 -135.5(5) . .
Si1 Eu1 Si1 C27 -61.4(4) 2_556 .
O1 Eu1 O1 C1 -7.3(5) 2_556 .
N3 Eu1 O1 C1 172.7(5) . .
N1 Eu1 O1 C1 -46.9(5) . .
N1 Eu1 O1 C1 29.9(5) 2_556 .
N2 Eu1 O1 C1 93.2(5) 2_556 .
N2 Eu1 O1 C1 -98.6(5) . .
Si1 Eu1 O1 C1 156.7(4) . .
Si1 Eu1 O1 C1 -174.7(5) 2_556 .
O1 Eu1 N1 C7 36.6(4) . .
O1 Eu1 N1 C7 -122.9(4) 2_556 .
N3 Eu1 N1 C7 128.7(4) . .
N1 Eu1 N1 C7 -51.3(4) 2_556 .
N2 Eu1 N1 C7 -16.4(5) 2_556 .
N2 Eu1 N1 C7 158.9(5) . .
Si1 Eu1 N1 C7 172.5(3) . .
Si1 Eu1 N1 C7 106.4(4) 2_556 .
O1 Eu1 N1 C8 -151.3(4) . .
O1 Eu1 N1 C8 49.2(4) 2_556 .
N3 Eu1 N1 C8 -59.2(4) . .
N1 Eu1 N1 C8 120.8(4) 2_556 .
N2 Eu1 N1 C8 155.8(4) 2_556 .
N2 Eu1 N1 C8 -28.9(4) . .
Si1 Eu1 N1 C8 -15.3(5) . .
Si1 Eu1 N1 C8 -81.4(4) 2_556 .
O1 Eu1 N2 C15 -118.5(5) . .
O1 Eu1 N2 C15 95.6(5) 2_556 .
N3 Eu1 N2 C15 -13.0(5) . .
N1 Eu1 N2 C15 -175.0(5) . .
N1 Eu1 N2 C15 146.4(5) 2_556 .
N2 Eu1 N2 C15 -13.0(5) 2_556 .
Si1 Eu1 N2 C15 11.2(5) . .
Si1 Eu1 N2 C15 -37.8(5) 2_556 .
O1 Eu1 N2 C16 81.3(4) . .
O1 Eu1 N2 C16 -64.5(4) 2_556 .
N3 Eu1 N2 C16 -173.2(4) . .
N1 Eu1 N2 C16 24.9(4) . .
N1 Eu1 N2 C16 -13.8(5) 2_556 .
N2 Eu1 N2 C16 -173.2(4) 2_556 .
Si1 Eu1 N2 C16 -149.0(4) . .
Si1 Eu1 N2 C16 162.1(4) 2_556 .
C25 Si1 N3 Si1 -158.9(3) . 2_556
C26 Si1 N3 Si1 81.6(4) . 2_556
C27 Si1 N3 Si1 -40.7(3) . 2_556
Eu1 Si1 N3 Si1 180.000(1) . 2_556
C25 Si1 N3 Eu1 21.1(3) . .
C26 Si1 N3 Eu1 -98.4(4) . .
C27 Si1 N3 Eu1 139.3(3) . .
O1 Eu1 N3 Si1 31.00(13) . 2_556
O1 Eu1 N3 Si1 -149.00(13) 2_556 2_556
N1 Eu1 N3 Si1 -48.42(18) . 2_556
N1 Eu1 N3 Si1 131.58(18) 2_556 2_556
N2 Eu1 N3 Si1 104.87(13) 2_556 2_556
N2 Eu1 N3 Si1 -75.13(13) . 2_556
Si1 Eu1 N3 Si1 180.000(1) . 2_556
O1 Eu1 N3 Si1 -149.00(13) . .
O1 Eu1 N3 Si1 31.00(13) 2_556 .
N1 Eu1 N3 Si1 131.58(18) . .
N1 Eu1 N3 Si1 -48.42(18) 2_556 .
N2 Eu1 N3 Si1 -75.13(13) 2_556 .
N2 Eu1 N3 Si1 104.87(13) . .
Si1 Eu1 N3 Si1 180.000(1) 2_556 .
Eu1 O1 C1 C6 31.6(8) . .
Eu1 O1 C1 C2 -152.4(4) . .
O1 C1 C2 C3 171.4(5) . .
C6 C1 C2 C3 -12.4(8) . .
O1 C1 C2 C17 -10.3(8) . .
C6 C1 C2 C17 165.9(5) . .
C1 C2 C3 C4 5.0(10) . .
C17 C2 C3 C4 -173.4(6) . .
C2 C3 C4 C5 4.9(10) . .
C2 C3 C4 C21 -176.6(6) . .
C3 C4 C5 C6 -6.7(10) . .
C21 C4 C5 C6 174.8(6) . .
O1 C1 C6 C5 -172.9(5) . .
C2 C1 C6 C5 10.8(8) . .
O1 C1 C6 C7 16.0(8) . .
C2 C1 C6 C7 -160.3(5) . .
C4 C5 C6 C1 -1.1(9) . .
C4 C5 C6 C7 170.3(6) . .
C8 N1 C7 C6 169.5(6) . .
Eu1 N1 C7 C6 -18.5(8) . .
C1 C6 C7 N1 -18.0(9) . .
C5 C6 C7 N1 170.7(6) . .
C7 N1 C8 C9 23.4(9) . .
Eu1 N1 C8 C9 -149.1(5) . .
C7 N1 C8 C16 -156.1(5) . .
Eu1 N1 C8 C16 31.4(6) . .
N1 C8 C9 C10 -176.8(6) . .
C16 C8 C9 C10 2.7(9) . .
C8 C9 C10 C11 1.3(10) . .
C9 C10 C11 C12 -3.6(10) . .
C10 C11 C12 C13 -178.9(7) . .
C10 C11 C12 C16 1.9(10) . .
C11 C12 C13 C14 178.0(7) . .
C16 C12 C13 C14 -2.8(10) . .
C12 C13 C14 C15 -0.3(12) . .
C16 N2 C15 C14 -0.2(10) . .
Eu1 N2 C15 C14 -159.9(5) . .
C13 C14 C15 N2 2.0(11) . .
C15 N2 C16 C8 178.6(5) . .
Eu1 N2 C16 C8 -19.9(6) . .
C15 N2 C16 C12 -3.1(9) . .
Eu1 N2 C16 C12 158.4(4) . .
C9 C8 C16 N2 174.0(5) . .
N1 C8 C16 N2 -6.5(8) . .
C9 C8 C16 C12 -4.3(8) . .
N1 C8 C16 C12 175.2(5) . .
C13 C12 C16 N2 4.6(9) . .
C11 C12 C16 N2 -176.1(5) . .
C13 C12 C16 C8 -177.1(6) . .
C11 C12 C16 C8 2.1(9) . .
C3 C2 C17 C20 -116.1(7) . .
C1 C2 C17 C20 65.6(8) . .
C3 C2 C17 C19 120.6(7) . .
C1 C2 C17 C19 -57.7(7) . .
C3 C2 C17 C18 3.6(9) . .
C1 C2 C17 C18 -174.7(6) . .
C5 C4 C21 C22 -118.8(14) . .
C3 C4 C21 C22 62.8(15) . .
C5 C4 C21 C24 37.6(12) . .
C3 C4 C21 C24 -140.9(10) . .
C5 C4 C21 C23 158.9(10) . .
C3 C4 C21 C23 -19.6(13) . .
C5 C4 C21 C22' -79.1(12) . .
C3 C4 C21 C22' 102.5(11) . .
C5 C4 C21 C23' 123.9(12) . .
C3 C4 C21 C23' -54.6(13) . .
C5 C4 C21 C24' 5.3(14) . .
C3 C4 C21 C24' -173.2(11) . .
C31 O2 C28 C29 -27(4) . .
O2 C28 C29 C30 -7(4) . .
C28 C29 C30 C31 69(5) . 2_556
C28 C29 C30 C31 30(4) . .
C28 C29 C30 C29 -134(4) . 2_556
C28 O2 C31 C31 55(15) . 2_556
C28 O2 C31 C30 49(4) . .
C31 C30 C31 O2 178(5) 2_556 .
C29 C30 C31 O2 -34(3) . .
C29 C30 C31 O2 130(3) 2_556 .
C29 C30 C31 C31 148(3) . 2_556
C29 C30 C31 C31 -48(5) 2_556 2_556
C33 C32 C33 C32 175(7) 2_656 2_656
C34 C32 C33 C32 -172(100) 2_656 2_656
C35 C32 C33 C32 0(3) 2_656 2_656
C34 C32 C33 C33 12(100) 2_656 2_656
C32 C32 C33 C33 -175(7) 2_656 2_656
C35 C32 C33 C33 -176(5) 2_656 2_656
C33 C32 C33 C34 177(4) 2_656 .
C34 C32 C33 C34 -171(100) 2_656 .
C32 C32 C33 C34 1(3) 2_656 .
C35 C32 C33 C34 1(2) 2_656 .
C32 C33 C34 C37 3(7) 2_656 2_656
C33 C33 C34 C37 4(8) 2_656 2_656
C32 C33 C34 C37 1(6) . 2_656
C33 C33 C34 C32 0(4) 2_656 2_656
C32 C33 C34 C32 -2(6) . 2_656
C32 C33 C34 C35 5(5) 2_656 .
C33 C33 C34 C35 5(4) 2_656 .
C32 C33 C34 C35 3(2) . .
C32 C34 C35 C37 -175(9) 2_656 2_656
C33 C34 C35 C37 -178(8) . 2_656
C37 C34 C35 C36 20(7) 2_656 2_656
C32 C34 C35 C36 -155(7) 2_656 2_656
C33 C34 C35 C36 -157(6) . 2_656
C37 C34 C35 C35 170(9) 2_656 2_656
C32 C34 C35 C35 -5(4) 2_656 2_656
C33 C34 C35 C35 -7(4) . 2_656
C37 C34 C35 C36 180(9) 2_656 .
C32 C34 C35 C36 5(5) 2_656 .
C33 C34 C35 C36 2(5) . .
C37 C34 C35 C32 175(9) 2_656 2_656
C33 C34 C35 C32 -2(2) . 2_656
C37 C35 C36 C35 -15(39) 2_656 2_656
C36 C35 C36 C35 152(7) 2_656 2_656
C34 C35 C36 C35 -15(4) . 2_656
C32 C35 C36 C35 -13(3) 2_656 2_656
C37 C35 C36 C36 -167(43) 2_656 2_656
C35 C35 C36 C36 -152(7) 2_656 2_656
C34 C35 C36 C36 -167(6) . 2_656
C32 C35 C36 C36 -164(4) 2_656 2_656
C37 C35 C36 C37 -7(42) 2_656 .
C36 C35 C36 C37 159(4) 2_656 .
C35 C35 C36 C37 8(3) 2_656 .
C34 C35 C36 C37 -8(4) . .
C32 C35 C36 C37 -5(2) 2_656 .
C35 C36 C37 C34 31(11) 2_656 2_656
C36 C36 C37 C34 29(13) 2_656 2_656
C35 C36 C37 C34 17(12) . 2_656
C36 C36 C37 C35 -2(5) 2_656 2_656
C35 C36 C37 C35 -14(6) . 2_656
